data_1505267
loop_
_publ_author_name
'Fujita, Ken-ichi'
'Tanino, Nobuhide'
'Yamaguchi, Ryohei'

_publ_section_title
;
 Ligand-promoted dehydrogenation of alcohols catalyzed by Cp*Ir complexes.
 A new catalytic system for oxidant-free oxidation of alcohols.
;
_journal_issue 1
_journal_name_full 'Organic letters'
_journal_page_first 109
_journal_page_last 111
_journal_paper_doi 10.1021/ol062806v
_journal_volume 9
_journal_year 2007
_chemical_formula_moiety 'C15 H19 Cl Ir N O '
_chemical_formula_sum 'C15 H19 Cl Ir N O'
_chemical_formula_weight 456.99
_space_group_IT_number 19
_symmetry_cell_setting orthorhombic
_symmetry_Int_Tables_number 19
_symmetry_space_group_name_Hall 'P 2ac 2ab'
_symmetry_space_group_name_H-M 'P 21 21 21'
_cell_angle_alpha 90.0000
_cell_angle_beta 90.0000
_cell_angle_gamma 90.0000
_cell_formula_units_Z 4
_cell_length_a 7.8480(2)
_cell_length_b 12.7189(3)
_cell_length_c 15.2177(4)
_cell_measurement_reflns_used 13898
_cell_measurement_temperature 173.1
_cell_measurement_theta_max 27.5
_cell_measurement_theta_min 3.0
_cell_volume 1519.00(7)
_computing_cell_refinement PROCESS-AUTO
_computing_data_collection PROCESS-AUTO
_computing_data_reduction CrystalStructure
_computing_publication_material 'CrystalStructure 3.7.0'
_computing_structure_refinement CRYSTALS
_computing_structure_solution SIR92
_diffrn_detector_area_resol_mean 10.00
_diffrn_measured_fraction_theta_full 0.998
_diffrn_measured_fraction_theta_max 0.998
_diffrn_measurement_device_type 'Rigaku RAXIS-RAPID'
_diffrn_measurement_method \w
_diffrn_radiation_type 'Mo K\a'
_diffrn_radiation_wavelength 0.71075
_diffrn_reflns_av_R_equivalents 0.099
_diffrn_reflns_limit_h_max 9
_diffrn_reflns_limit_h_min -10
_diffrn_reflns_limit_k_max 16
_diffrn_reflns_limit_k_min -16
_diffrn_reflns_limit_l_max 19
_diffrn_reflns_limit_l_min -19
_diffrn_reflns_number 14868
_diffrn_reflns_theta_full 27.49
_diffrn_reflns_theta_max 27.49
_exptl_absorpt_coefficient_mu 8.981
_exptl_absorpt_correction_T_max 0.106
_exptl_absorpt_correction_T_min 0.022
_exptl_absorpt_correction_type multi-scan
_exptl_absorpt_process_details
;
    Higashi, T. (1995). Program for Absorption Correction.
    Rigaku Corporation, Tokyo, Japan.
;
_exptl_crystal_colour orange-yellow
_exptl_crystal_density_diffrn 1.998
_exptl_crystal_density_method 'not measured'
_exptl_crystal_description prism
_exptl_crystal_F_000 872.00
_exptl_crystal_size_max 0.50
_exptl_crystal_size_mid 0.25
_exptl_crystal_size_min 0.25
_refine_diff_density_max 5.20
_refine_diff_density_min -2.18
_refine_ls_extinction_method none
_refine_ls_goodness_of_fit_ref 1.089
_refine_ls_hydrogen_treatment refall
_refine_ls_number_parameters 191
_refine_ls_number_reflns 2810
_refine_ls_R_factor_gt 0.0334
_refine_ls_shift/su_max 0.0000
_refine_ls_structure_factor_coef F
_refine_ls_weighting_details
;
    Chebychev polynomial with 3 parameters (Carruthers & Watkin, 1979)
    6.0664    0.9707    4.9546
;
_refine_ls_weighting_scheme calc
_refine_ls_wR_factor_ref 0.0374
_reflns_number_gt 2810
_reflns_number_total 3482
_reflns_threshold_expression F^2^>2.0\s(F^2^)
_cod_data_source_file ol062806vsi20061118_034400.cif
_cod_data_source_block '_complex2'
_cod_original_formula_sum 'C15 H19 Cl Ir N O '
_cod_database_code 1505267

loop_
_symmetry_equiv_pos_site_id
_symmetry_equiv_pos_as_xyz
1 +X,+Y,+Z
2 1/2+X,1/2-Y,-Z
3 -X,1/2+Y,1/2-Z
4 1/2-X,-Y,1/2+Z

loop_
_atom_site_label
_atom_site_type_symbol
_atom_site_fract_x
_atom_site_fract_y
_atom_site_fract_z
_atom_site_U_iso_or_equiv
_atom_site_adp_type
_atom_site_occupancy
_atom_site_symmetry_multiplicity
_atom_site_calc_flag
_atom_site_refinement_flags
Ir(1) Ir 0.60720(2) 0.00102(2) 0.027450(10) 0.01941(6) Uani 1.00 1 d .
Cl(1) Cl 0.3298(2) 0.04645(12) -0.02351(9) 0.0303(3) Uani 1.00 1 d .
O(1) O 0.4759(6) -0.0876(2) 0.1298(2) 0.0271(10) Uani 1.00 1 d .
N(1) N 0.5413(6) 0.0790(3) 0.1456(3) 0.0226(11) Uani 1.00 1 d .
C(1) C 0.4648(6) -0.0080(5) 0.1805(3) 0.0238(11) Uani 1.00 1 d .
C(2) C 0.3865(6) 0.0003(5) 0.2647(3) 0.0327(13) Uani 1.00 1 d .
C(3) C 0.3944(8) 0.0937(5) 0.3078(4) 0.0312(15) Uani 1.00 1 d .
C(4) C 0.4722(9) 0.1818(4) 0.2696(4) 0.0321(15) Uani 1.00 1 d .
C(5) C 0.5440(8) 0.1708(4) 0.1870(4) 0.0303(14) Uani 1.00 1 d .
C(6) C 0.7853(6) -0.1150(4) -0.0211(3) 0.0245(14) Uani 1.00 1 d .
C(7) C 0.7045(6) -0.0624(5) -0.0929(4) 0.0252(15) Uani 1.00 1 d .
C(8) C 0.7460(8) 0.0487(5) -0.0865(4) 0.0276(14) Uani 1.00 1 d .
C(9) C 0.8501(7) 0.0641(4) -0.0090(4) 0.0269(15) Uani 1.00 1 d .
C(10) C 0.8730(7) -0.0383(5) 0.0330(3) 0.0251(14) Uani 1.00 1 d .
C(11) C 0.7725(8) -0.2287(4) -0.0007(5) 0.0344(16) Uani 1.00 1 d .
C(12) C 0.6031(9) -0.1128(6) -0.1661(4) 0.0391(18) Uani 1.00 1 d .
C(13) C 0.6940(10) 0.1306(6) -0.1518(5) 0.044(2) Uani 1.00 1 d .
C(14) C 0.9219(8) 0.1660(5) 0.0235(5) 0.0402(19) Uani 1.00 1 d .
C(15) C 0.9804(9) -0.0592(5) 0.1110(4) 0.0374(18) Uani 1.00 1 d .
H(1) H 0.3312 -0.0590 0.2898 0.039 Uiso 1.00 1 c R
H(2) H 0.3452 0.0989 0.3646 0.037 Uiso 1.00 1 c R
H(3) H 0.4761 0.2473 0.2995 0.038 Uiso 1.00 1 c R
H(4) H 0.5952 0.2297 0.1591 0.036 Uiso 1.00 1 c R
H(5) H 0.8323 -0.2451 0.0518 0.041 Uiso 1.00 1 c R
H(6) H 0.8192 -0.2680 -0.0481 0.041 Uiso 1.00 1 c R
H(7) H 0.6555 -0.2461 0.0061 0.041 Uiso 1.00 1 c R
H(8) H 0.5918 -0.1862 -0.1558 0.047 Uiso 1.00 1 c R
H(9) H 0.6596 -0.1018 -0.2206 0.047 Uiso 1.00 1 c R
H(10) H 0.4934 -0.0814 -0.1682 0.047 Uiso 1.00 1 c R
H(11) H 0.6299 0.0974 -0.1969 0.053 Uiso 1.00 1 c R
H(12) H 0.7902 0.1646 -0.1769 0.053 Uiso 1.00 1 c R
H(13) H 0.6247 0.1812 -0.1228 0.053 Uiso 1.00 1 c R
H(14) H 0.8880 0.2218 -0.0141 0.048 Uiso 1.00 1 c R
H(15) H 1.0428 0.1621 0.0249 0.048 Uiso 1.00 1 c R
H(16) H 0.8799 0.1785 0.0811 0.048 Uiso 1.00 1 c R
H(17) H 1.0299 0.0053 0.1294 0.045 Uiso 1.00 1 c R
H(18) H 1.0680 -0.1079 0.0970 0.045 Uiso 1.00 1 c R
H(19) H 0.9120 -0.0868 0.1571 0.045 Uiso 1.00 1 c R

loop_
_atom_site_aniso_label
_atom_site_aniso_U_11
_atom_site_aniso_U_22
_atom_site_aniso_U_33
_atom_site_aniso_U_12
_atom_site_aniso_U_13
_atom_site_aniso_U_23
Ir(1) 0.01778(12) 0.01897(12) 0.02149(12) 0.00015(14) 0.00464(6) -0.00192(12)
Cl(1) 0.0199(6) 0.0387(7) 0.0324(6) 0.0018(7) -0.0011(5) -0.0015(5)
O(1) 0.038(2) 0.0211(19) 0.022(2) 0.0033(18) 0.0082(19) -0.0021(16)
N(1) 0.017(2) 0.027(2) 0.024(2) 0.003(2) -0.008(2) -0.0049(19)
C(1) 0.025(2) 0.028(2) 0.018(2) 0.000(3) 0.0035(18) 0.002(2)
C(2) 0.032(2) 0.041(2) 0.025(2) -0.002(5) 0.0081(18) 0.014(3)
C(3) 0.025(2) 0.044(3) 0.025(2) 0.008(2) 0.002(2) -0.008(2)
C(4) 0.039(3) 0.029(2) 0.029(3) 0.011(2) -0.007(2) -0.008(2)
C(5) 0.030(3) 0.029(2) 0.032(3) 0.009(2) -0.000(2) -0.005(2)
C(6) 0.017(3) 0.025(2) 0.031(2) 0.007(2) 0.004(2) -0.008(2)
C(7) 0.016(2) 0.034(3) 0.026(2) -0.001(2) 0.004(2) 0.001(2)
C(8) 0.023(2) 0.034(3) 0.025(2) 0.008(2) 0.015(2) 0.007(2)
C(9) 0.017(2) 0.029(2) 0.035(3) -0.003(2) 0.004(2) 0.005(2)
C(10) 0.021(2) 0.025(2) 0.029(3) -0.004(2) 0.007(2) -0.006(2)
C(11) 0.028(3) 0.024(2) 0.051(3) 0.003(2) 0.000(2) -0.004(2)
C(12) 0.024(3) 0.061(4) 0.032(3) 0.004(3) 0.003(2) -0.017(3)
C(13) 0.037(3) 0.049(4) 0.046(4) 0.005(3) 0.007(3) 0.027(3)
C(14) 0.021(3) 0.031(3) 0.068(4) -0.001(2) -0.000(3) -0.000(3)
C(15) 0.038(3) 0.043(3) 0.031(3) 0.006(3) 0.000(2) -0.006(2)

loop_
_atom_type_symbol
_atom_type_description
_atom_type_scat_dispersion_real
_atom_type_scat_dispersion_imag
_atom_type_scat_source
C C 0.003 0.002
;
International Tables for Crystallography
(1992, Vol. C, Tables 4.2.6.8 and 6.1.1.4)
;
H H 0.000 0.000
;
International Tables for Crystallography
(1992, Vol. C, Table 6.1.1.4)
;
Cl Cl 0.148 0.159
;
International Tables for Crystallography
(1992, Vol. C, Tables 4.2.6.8 and 6.1.1.4)
;
N N 0.006 0.003
;
International Tables for Crystallography
(1992, Vol. C, Tables 4.2.6.8 and 6.1.1.4)
;
O O 0.011 0.006
;
International Tables for Crystallography
(1992, Vol. C, Tables 4.2.6.8 and 6.1.1.4)
;
Ir Ir -1.444 7.990
;
International Tables for Crystallography
(1992, Vol. C, Tables 4.2.6.8 and 6.1.1.4)
;

loop_
_geom_angle_atom_site_label_1
_geom_angle_atom_site_label_2
_geom_angle_atom_site_label_3
_geom_angle
Cl(1) Ir(1) O(1) 85.76(12)
Cl(1) Ir(1) N(1) 86.53(14)
Cl(1) Ir(1) C(6) 130.17(15)
Cl(1) Ir(1) C(7) 97.99(15)
Cl(1) Ir(1) C(8) 97.62(18)
Cl(1) Ir(1) C(9) 129.65(17)
Cl(1) Ir(1) C(10) 163.21(15)
O(1) Ir(1) N(1) 61.33(17)
O(1) Ir(1) C(6) 101.37(19)
O(1) Ir(1) C(7) 125.8(2)
O(1) Ir(1) C(8) 165.4(2)
O(1) Ir(1) C(9) 143.1(2)
O(1) Ir(1) C(10) 108.1(2)
N(1) Ir(1) C(6) 140.1(2)
N(1) Ir(1) C(7) 171.7(2)
N(1) Ir(1) C(8) 132.9(2)
N(1) Ir(1) C(9) 105.2(2)
N(1) Ir(1) C(10) 108.2(2)
C(6) Ir(1) C(7) 38.8(2)
C(6) Ir(1) C(8) 65.6(2)
C(6) Ir(1) C(9) 65.9(2)
C(6) Ir(1) C(10) 39.3(2)
C(7) Ir(1) C(8) 39.7(2)
C(7) Ir(1) C(9) 66.6(2)
C(7) Ir(1) C(10) 66.4(2)
C(8) Ir(1) C(9) 39.6(2)
C(8) Ir(1) C(10) 66.6(2)
C(9) Ir(1) C(10) 39.9(2)
Ir(1) O(1) C(1) 93.1(3)
Ir(1) N(1) C(1) 93.3(3)
Ir(1) N(1) C(5) 144.2(4)
C(1) N(1) C(5) 122.4(5)
O(1) C(1) N(1) 112.2(4)
O(1) C(1) C(2) 129.2(6)
N(1) C(1) C(2) 118.6(5)
C(1) C(2) C(3) 118.6(5)
C(2) C(3) C(4) 121.3(5)
C(3) C(4) C(5) 118.2(5)
N(1) C(5) C(4) 120.9(5)
Ir(1) C(6) C(7) 69.8(3)
Ir(1) C(6) C(10) 69.8(3)
Ir(1) C(6) C(11) 123.4(4)
C(7) C(6) C(10) 109.3(5)
C(7) C(6) C(11) 125.9(5)
C(10) C(6) C(11) 124.7(5)
Ir(1) C(7) C(6) 71.4(3)
Ir(1) C(7) C(8) 69.9(3)
Ir(1) C(7) C(12) 127.0(4)
C(6) C(7) C(8) 107.8(5)
C(6) C(7) C(12) 126.8(6)
C(8) C(7) C(12) 125.3(5)
Ir(1) C(8) C(7) 70.3(3)
Ir(1) C(8) C(9) 70.4(3)
Ir(1) C(8) C(13) 126.7(4)
C(7) C(8) C(9) 108.2(5)
C(7) C(8) C(13) 124.9(6)
C(9) C(8) C(13) 126.9(6)
Ir(1) C(9) C(8) 70.0(3)
Ir(1) C(9) C(10) 70.3(3)
Ir(1) C(9) C(14) 125.0(4)
C(8) C(9) C(10) 107.8(5)
C(8) C(9) C(14) 126.8(5)
C(10) C(9) C(14) 125.4(5)
Ir(1) C(10) C(6) 70.9(3)
Ir(1) C(10) C(9) 69.9(3)
Ir(1) C(10) C(15) 128.8(4)
C(6) C(10) C(9) 107.0(5)
C(6) C(10) C(15) 127.2(5)
C(9) C(10) C(15) 125.6(5)
C(1) C(2) H(1) 120.0
C(3) C(2) H(1) 121.4
C(2) C(3) H(2) 118.8
C(4) C(3) H(2) 119.9
C(3) C(4) H(3) 121.0
C(5) C(4) H(3) 120.8
N(1) C(5) H(4) 119.3
C(4) C(5) H(4) 119.8
C(6) C(11) H(5) 110.9
C(6) C(11) H(6) 109.1
C(6) C(11) H(7) 108.4
H(5) C(11) H(6) 109.5
H(5) C(11) H(7) 109.5
H(6) C(11) H(7) 109.5
C(7) C(12) H(8) 110.0
C(7) C(12) H(9) 109.6
C(7) C(12) H(10) 108.8
H(8) C(12) H(9) 109.5
H(8) C(12) H(10) 109.5
H(9) C(12) H(10) 109.5
C(8) C(13) H(11) 108.3
C(8) C(13) H(12) 111.5
C(8) C(13) H(13) 108.6
H(11) C(13) H(12) 109.5
H(11) C(13) H(13) 109.5
H(12) C(13) H(13) 109.5
C(9) C(14) H(14) 110.0
C(9) C(14) H(15) 109.8
C(9) C(14) H(16) 108.6
H(14) C(14) H(15) 109.5
H(14) C(14) H(16) 109.5
H(15) C(14) H(16) 109.5
C(10) C(15) H(17) 108.3
C(10) C(15) H(18) 110.4
C(10) C(15) H(19) 109.7
H(17) C(15) H(18) 109.5
H(17) C(15) H(19) 109.5
H(18) C(15) H(19) 109.5

loop_
_geom_bond_atom_site_label_1
_geom_bond_atom_site_label_2
_geom_bond_distance
Ir(1) Cl(1) 2.3818(15)
Ir(1) O(1) 2.181(4)
Ir(1) N(1) 2.118(4)
Ir(1) C(6) 2.162(5)
Ir(1) C(7) 2.142(6)
Ir(1) C(8) 2.136(6)
Ir(1) C(9) 2.142(6)
Ir(1) C(10) 2.147(6)
O(1) C(1) 1.276(7)
N(1) C(1) 1.366(8)
N(1) C(5) 1.326(7)
C(1) C(2) 1.425(7)
C(2) C(3) 1.359(9)
C(3) C(4) 1.402(9)
C(4) C(5) 1.385(8)
C(6) C(7) 1.428(8)
C(6) C(10) 1.450(8)
C(6) C(11) 1.483(8)
C(7) C(8) 1.454(10)
C(7) C(12) 1.513(9)
C(8) C(9) 1.448(9)
C(8) C(13) 1.496(10)
C(9) C(10) 1.462(8)
C(9) C(14) 1.497(9)
C(10) C(15) 1.479(9)
C(2) H(1) 0.950
C(3) H(2) 0.950
C(4) H(3) 0.950
C(5) H(4) 0.950
C(11) H(5) 0.950
C(11) H(6) 0.950
C(11) H(7) 0.950
C(12) H(8) 0.950
C(12) H(9) 0.950
C(12) H(10) 0.950
C(13) H(11) 0.950
C(13) H(12) 0.950
C(13) H(13) 0.950
C(14) H(14) 0.950
C(14) H(15) 0.950
C(14) H(16) 0.950
C(15) H(17) 0.950
C(15) H(18) 0.950
C(15) H(19) 0.950

loop_
_geom_contact_atom_site_label_1
_geom_contact_atom_site_label_2
_geom_contact_distance
_geom_contact_site_symmetry_2
Cl(1) C(3) 3.587(6) 55404
O(1) C(4) 3.333(7) 64503
O(1) C(11) 3.444(7) 44502
C(3) Cl(1) 3.587(6) 55504
C(3) C(7) 3.515(8) 65504
C(4) O(1) 3.333(7) 65503
C(4) C(12) 3.582(10) 65504
C(7) C(3) 3.515(8) 65404
C(11) O(1) 3.444(7) 54502
C(12) C(4) 3.582(10) 65404
Cl(1) H(1) 3.113 55404
Cl(1) H(2) 2.864 55404
Cl(1) H(14) 3.037 45502
Cl(1) H(15) 2.790 45501
Cl(1) H(17) 3.351 45501
Cl(1) H(18) 3.382 45501
O(1) H(3) 2.389 64503
O(1) H(6) 2.537 44502
O(1) H(18) 3.250 45501
N(1) H(9) 3.121 65504
N(1) H(14) 3.445 45502
C(1) H(3) 3.162 64503
C(1) H(9) 3.592 65504
C(1) H(12) 3.519 65504
C(1) H(17) 3.505 45501
C(1) H(18) 3.596 45501
C(2) H(3) 3.531 64503
C(2) H(10) 3.316 55504
C(2) H(12) 3.410 65504
C(2) H(17) 3.475 45501
C(3) H(5) 3.454 65503
C(3) H(7) 3.510 65503
C(3) H(9) 3.528 65504
C(3) H(10) 3.069 55504
C(4) H(6) 3.403 65504
C(4) H(9) 3.067 65504
C(4) H(12) 2.801 45502
C(5) H(1) 3.591 65503
C(5) H(9) 2.856 65504
C(5) H(12) 2.893 45502
C(5) H(14) 3.206 45502
C(6) H(2) 3.387 65404
C(6) H(7) 3.408 54502
C(10) H(2) 3.472 65404
C(10) H(7) 3.576 54502
C(11) H(2) 3.154 64503
C(11) H(5) 3.557 44502
C(11) H(7) 3.024 54502
C(11) H(18) 3.006 44502
C(12) H(2) 3.554 55404
C(12) H(5) 3.288 44502
C(12) H(17) 3.556 65404
C(13) H(3) 3.517 55502
C(13) H(15) 3.476 45502
C(13) H(19) 3.076 65404
C(14) H(4) 3.366 55502
C(14) H(13) 2.932 55502
C(15) H(6) 3.580 54502
C(15) H(7) 3.346 54502
C(15) H(8) 3.423 54502
C(15) H(9) 3.460 65504
C(15) H(11) 3.088 65504
H(1) Cl(1) 3.113 55504
H(1) C(5) 3.591 64503
H(1) H(3) 3.195 64503
H(1) H(4) 2.857 64503
H(1) H(10) 3.176 55504
H(1) H(12) 3.301 65504
H(1) H(17) 3.495 45501
H(2) Cl(1) 2.864 55504
H(2) C(6) 3.387 65504
H(2) C(10) 3.472 65504
H(2) C(11) 3.154 65503
H(2) C(12) 3.554 55504
H(2) H(5) 2.737 65503
H(2) H(6) 3.510 65503
H(2) H(7) 2.784 65503
H(2) H(10) 2.713 55504
H(3) O(1) 2.389 65503
H(3) C(1) 3.162 65503
H(3) C(2) 3.531 65503
H(3) C(13) 3.517 45502
H(3) H(1) 3.195 65503
H(3) H(5) 3.314 65503
H(3) H(6) 2.833 65504
H(3) H(7) 3.133 65503
H(3) H(8) 3.545 65504
H(3) H(9) 3.419 65504
H(3) H(12) 2.621 45502
H(4) C(14) 3.366 45502
H(4) H(1) 2.857 65503
H(4) H(9) 3.114 65504
H(4) H(12) 2.759 45502
H(4) H(14) 2.809 45502
H(4) H(15) 3.147 45502
H(5) C(3) 3.454 64503
H(5) C(11) 3.557 54502
H(5) C(12) 3.288 54502
H(5) H(2) 2.737 64503
H(5) H(3) 3.314 64503
H(5) H(7) 2.688 54502
H(5) H(8) 2.723 54502
H(5) H(10) 3.099 54502
H(5) H(18) 3.595 44502
H(6) O(1) 2.537 54502
H(6) C(4) 3.403 65404
H(6) C(15) 3.580 44502
H(6) H(2) 3.510 64503
H(6) H(3) 2.833 65404
H(6) H(7) 2.722 54502
H(6) H(18) 2.633 44502
H(7) C(3) 3.510 64503
H(7) C(6) 3.408 44502
H(7) C(10) 3.576 44502
H(7) C(11) 3.024 44502
H(7) C(15) 3.346 44502
H(7) H(2) 2.784 64503
H(7) H(3) 3.133 64503
H(7) H(5) 2.688 44502
H(7) H(6) 2.722 44502
H(7) H(18) 2.526 44502
H(8) C(15) 3.423 44502
H(8) H(3) 3.545 65404
H(8) H(5) 2.723 44502
H(8) H(18) 2.774 44502
H(8) H(19) 3.214 44502
H(9) N(1) 3.121 65404
H(9) C(1) 3.592 65404
H(9) C(3) 3.528 65404
H(9) C(4) 3.067 65404
H(9) C(5) 2.856 65404
H(9) C(15) 3.460 65404
H(9) H(3) 3.419 65404
H(9) H(4) 3.114 65404
H(9) H(16) 3.187 65404
H(9) H(17) 2.989 65404
H(9) H(19) 3.089 65404
H(10) C(2) 3.316 55404
H(10) C(3) 3.069 55404
H(10) H(1) 3.176 55404
H(10) H(2) 2.713 55404
H(10) H(5) 3.099 44502
H(10) H(17) 3.235 65404
H(10) H(19) 3.493 65404
H(11) C(15) 3.088 65404
H(11) H(17) 3.205 65404
H(11) H(18) 3.503 65404
H(11) H(19) 2.251 65404
H(12) C(1) 3.519 65404
H(12) C(2) 3.410 65404
H(12) C(4) 2.801 55502
H(12) C(5) 2.893 55502
H(12) H(1) 3.301 65404
H(12) H(3) 2.621 55502
H(12) H(4) 2.759 55502
H(12) H(19) 3.144 65404
H(13) C(14) 2.932 45502
H(13) H(14) 3.053 45502
H(13) H(15) 2.570 45502
H(13) H(16) 2.698 45502
H(13) H(19) 3.569 65404
H(14) Cl(1) 3.037 55502
H(14) N(1) 3.445 55502
H(14) C(5) 3.206 55502
H(14) H(4) 2.809 55502
H(14) H(13) 3.053 55502
H(14) H(15) 3.090 45502
H(15) Cl(1) 2.790 65501
H(15) C(13) 3.476 55502
H(15) H(4) 3.147 55502
H(15) H(13) 2.570 55502
H(15) H(14) 3.090 55502
H(16) H(9) 3.187 65504
H(16) H(13) 2.698 55502
H(17) Cl(1) 3.351 65501
H(17) C(1) 3.505 65501
H(17) C(2) 3.475 65501
H(17) C(12) 3.556 65504
H(17) H(1) 3.495 65501
H(17) H(9) 2.989 65504
H(17) H(10) 3.235 65504
H(17) H(11) 3.205 65504
H(18) Cl(1) 3.382 65501
H(18) O(1) 3.250 65501
H(18) C(1) 3.596 65501
H(18) C(11) 3.006 54502
H(18) H(5) 3.595 54502
H(18) H(6) 2.633 54502
H(18) H(7) 2.526 54502
H(18) H(8) 2.774 54502
H(18) H(11) 3.503 65504
H(19) C(13) 3.076 65504
H(19) H(8) 3.214 54502
H(19) H(9) 3.089 65504
H(19) H(10) 3.493 65504
H(19) H(11) 2.251 65504
H(19) H(12) 3.144 65504
H(19) H(13) 3.569 65504
